data_7250189
loop_
_publ_author_name
'Zieba, Sylwia'
'Dubis, Alina Teresa'
'Rusek, Michalina'
'Katrusiak, Andrzej'
'Gzella, Andrzej K.'
'Lapinski, Andrzej'

_publ_section_title
;
 Negative thermal expansion and linear compressibility in
 1H-imidazol-3-ium 2-hydroxybenzoate with a helical network of hydrogen
 bonds
;
_journal_name_full 'Physical Chemistry Chemical Physics'
_journal_paper_doi 10.1039/D4CP04519J
_journal_year 2025
_chemical_formula_moiety 'C7 H5 O3^-^, C3 H5 N2^+^'
_chemical_formula_sum 'C10 H10 N2 O3'
_chemical_formula_weight 206.20
_chemical_melting_point 402.0(10)
_chemical_name_systematic
;
Imidazolium 2-hydroxybenzoate
;
_space_group_crystal_system orthorhombic
_space_group_IT_number 61
_space_group_name_Hall '-P 2ac 2ab'
_space_group_name_H-M_alt 'P b c a'
_atom_sites_solution_hydrogens mixed
_atom_sites_solution_primary direct
_atom_sites_solution_secondary difmap
_audit_creation_method SHELXL-2018/3
_audit_update_record
;
2024-07-15 deposited with the CCDC.	2025-03-26 downloaded from the CCDC.
;
_cell_angle_alpha 90
_cell_angle_beta 90
_cell_angle_gamma 90
_cell_formula_units_Z 8
_cell_length_a 11.0676(5)
_cell_length_b 11.0227(5)
_cell_length_c 16.1520(7)
_cell_measurement_reflns_used 6426
_cell_measurement_temperature 100.0(1)
_cell_measurement_theta_max 29.34
_cell_measurement_theta_min 4.27
_cell_volume 1970.46(15)
_computing_cell_refinement 'CrysAlisPro 1.171.38.46 (Rigaku OD, 2015)'
_computing_data_collection 'CrysAlisPro 1.171.38.46 (Rigaku OD, 2015)'
_computing_data_reduction 'CrysAlisPro 1.171.38.46 (Rigaku OD, 2015)'
_computing_molecular_graphics 'ORTEP-3 for Windows (Farrugia, 2012)'
_computing_publication_material
; 
WINGX (Farrugia, 2012), OLEX2 v1.2-alpha (Dolomanov et al., 2009), 
PLATON (Spek, 2009)
;
_computing_structure_refinement 'SHELXL (Sheldrick, 2015)'
_computing_structure_solution 'SHELXT (Sheldrick, 2015)'
_diffrn_ambient_temperature 100.0(1)
_diffrn_detector_area_resol_mean 10.3991
_diffrn_measured_fraction_theta_full 0.999
_diffrn_measured_fraction_theta_max 0.934
_diffrn_measurement_device_type 'SuperNova, Dual, Cu at zero, Atlas'
_diffrn_measurement_method '\w scans'
_diffrn_radiation_type MoK\a
_diffrn_radiation_wavelength 0.71073
_diffrn_reflns_av_R_equivalents 0.0274
_diffrn_reflns_av_unetI/netI 0.0175
_diffrn_reflns_Laue_measured_fraction_full 0.999
_diffrn_reflns_Laue_measured_fraction_max 0.934
_diffrn_reflns_limit_h_max 14
_diffrn_reflns_limit_h_min -14
_diffrn_reflns_limit_k_max 14
_diffrn_reflns_limit_k_min -14
_diffrn_reflns_limit_l_max 20
_diffrn_reflns_limit_l_min -22
_diffrn_reflns_number 16383
_diffrn_reflns_point_group_measured_fraction_full 0.999
_diffrn_reflns_point_group_measured_fraction_max 0.934
_diffrn_reflns_theta_full 25.24
_diffrn_reflns_theta_max 29.51
_diffrn_reflns_theta_min 2.90
_diffrn_source 'micro-focus sealed X-ray tube'
_exptl_absorpt_coefficient_mu 0.105
_exptl_absorpt_correction_T_max 1.00000
_exptl_absorpt_correction_T_min 0.69955
_exptl_absorpt_correction_type multi-scan
_exptl_absorpt_process_details
;
CrysAlisPro 1.171.38.46 (Rigaku Oxford Diffraction, 2015)
Empirical absorption correction using spherical harmonics,
 implemented in SCALE3 ABSPACK scaling algorithm.
;
_exptl_crystal_colour colourless
_exptl_crystal_density_diffrn 1.390
_exptl_crystal_description block
_exptl_crystal_F_000 864
_exptl_crystal_recrystallization_method 'Re-crystallisation from solvent: AcOEt'
_exptl_crystal_size_max 0.24
_exptl_crystal_size_mid 0.22
_exptl_crystal_size_min 0.11
_refine_diff_density_max 0.291
_refine_diff_density_min -0.267
_refine_diff_density_rms 0.055
_refine_ls_extinction_method none
_refine_ls_goodness_of_fit_ref 1.084
_refine_ls_hydrogen_treatment mixed
_refine_ls_matrix_type full
_refine_ls_number_parameters 148
_refine_ls_number_reflns 2561
_refine_ls_number_restraints 0
_refine_ls_restrained_S_all 1.084
_refine_ls_R_factor_all 0.0476
_refine_ls_R_factor_gt 0.0400
_refine_ls_shift/su_max 0.000
_refine_ls_shift/su_mean 0.000
_refine_ls_structure_factor_coef Fsqd
_refine_ls_weighting_details 'w=1/[\s^2^(Fo^2^)+(0.0412P)^2^+1.0147P] where P=(Fo^2^+2Fc^2^)/3'
_refine_ls_weighting_scheme calc
_refine_ls_wR_factor_gt 0.0980
_refine_ls_wR_factor_ref 0.1037
_reflns_Friedel_coverage 0.000
_reflns_number_gt 2214
_reflns_number_total 2561
_reflns_threshold_expression 'I > 2\s(I)'
_cod_data_source_file d4cp04519j2.cif
_cod_data_source_block shelx_CCDC1
_cod_depositor_comments
;
The following automatic conversions were performed:

data item '_chemical_melting_point' value '401-403' was changed to
'402.0(10)' -- the average value was taken and precision was
estimated.

Automatic conversion script
Id: cif_fix_values 8170 2020-07-09 18:12:32Z antanas 
;
_cod_original_cell_volume 1970.45(15)
_cod_database_code 7250189
_shelx_shelxl_version_number 2018/3
_shelx_space_group_comment
;
The symmetry employed for this shelxl refinement is uniquely defined
by the following loop, which should always be used as a source of
symmetry information in preference to the above space-group names.
They are only intended as comments.
;

loop_
_space_group_symop_operation_xyz
'x, y, z'
'-x+1/2, -y, z+1/2'
'-x, y+1/2, -z+1/2'
'x+1/2, -y+1/2, -z'
'-x, -y, -z'
'x-1/2, y, -z-1/2'
'x, -y-1/2, z-1/2'
'-x-1/2, y-1/2, z'

loop_
_atom_site_label
_atom_site_type_symbol
_atom_site_fract_x
_atom_site_fract_y
_atom_site_fract_z
_atom_site_U_iso_or_equiv
_atom_site_adp_type
_atom_site_occupancy
_atom_site_site_symmetry_order
_atom_site_calc_flag
_atom_site_refinement_flags_posn
_atom_site_refinement_flags_adp
_atom_site_refinement_flags_occupancy
_atom_site_disorder_assembly
_atom_site_disorder_group
N1A N 0.79092(9) 0.55275(9) 0.52409(6) 0.0197(2) Uani 1 1 d . . . . .
H1A H 0.7268(18) 0.5198(17) 0.4950(12) 0.046(5) Uiso 1 1 d . . . . .
N2A N 0.92137(9) 0.68362(10) 0.56667(7) 0.0222(2) Uani 1 1 d . . . . .
H2A H 0.9666(18) 0.7563(18) 0.5740(12) 0.047(5) Uiso 1 1 d . . . . .
C1A C 0.82421(11) 0.66793(11) 0.51950(8) 0.0210(2) Uani 1 1 d . . . . .
H1AA H 0.785220 0.729070 0.487807 0.025 Uiso 1 1 calc R U . . .
C2A C 0.95040(12) 0.57509(12) 0.60246(8) 0.0257(3) Uani 1 1 d . . . . .
H2AA H 1.015755 0.560319 0.639234 0.031 Uiso 1 1 calc R U . . .
C3A C 0.86902(12) 0.49296(12) 0.57584(8) 0.0242(3) Uani 1 1 d . . . . .
H3AA H 0.866278 0.409430 0.590208 0.029 Uiso 1 1 calc R U . . .
C1B C 0.45963(10) 0.48420(10) 0.34089(7) 0.0169(2) Uani 1 1 d . . . . .
C2B C 0.42485(11) 0.36186(11) 0.33703(7) 0.0210(2) Uani 1 1 d . . . . .
C3B C 0.33475(12) 0.32505(12) 0.28212(8) 0.0265(3) Uani 1 1 d . . . . .
H3B H 0.311110 0.242251 0.280017 0.032 Uiso 1 1 calc R U . . .
C4B C 0.27997(11) 0.40852(13) 0.23092(8) 0.0272(3) Uani 1 1 d . . . . .
H4B H 0.217916 0.383020 0.194197 0.033 Uiso 1 1 calc R U . . .
C5B C 0.31466(12) 0.52972(12) 0.23248(8) 0.0259(3) Uani 1 1 d . . . . .
H5B H 0.277453 0.586710 0.196470 0.031 Uiso 1 1 calc R U . . .
C6B C 0.40395(11) 0.56661(11) 0.28701(7) 0.0213(3) Uani 1 1 d . . . . .
H6B H 0.427893 0.649365 0.287897 0.026 Uiso 1 1 calc R U . . .
C7B C 0.55461(10) 0.52549(10) 0.40071(7) 0.0171(2) Uani 1 1 d . . . . .
O8B O 0.57871(7) 0.63572(7) 0.40757(5) 0.0212(2) Uani 1 1 d . . . . .
O9B O 0.60949(7) 0.44322(7) 0.44223(5) 0.01996(19) Uani 1 1 d . . . . .
O10B O 0.47551(10) 0.27651(8) 0.38599(6) 0.0312(2) Uani 1 1 d . . . . .
H10B H 0.534(2) 0.3235(19) 0.4175(13) 0.057(6) Uiso 1 1 d . . . . .

loop_
_atom_site_aniso_label
_atom_site_aniso_U_11
_atom_site_aniso_U_22
_atom_site_aniso_U_33
_atom_site_aniso_U_23
_atom_site_aniso_U_13
_atom_site_aniso_U_12
N1A 0.0166(5) 0.0214(5) 0.0210(5) -0.0013(4) -0.0006(4) -0.0026(4)
N2A 0.0199(5) 0.0227(5) 0.0240(5) -0.0039(4) 0.0016(4) -0.0047(4)
C1A 0.0197(6) 0.0202(5) 0.0230(6) 0.0014(4) 0.0020(4) 0.0010(4)
C2A 0.0217(6) 0.0320(7) 0.0234(6) 0.0014(5) -0.0030(5) 0.0022(5)
C3A 0.0258(6) 0.0219(6) 0.0248(6) 0.0034(5) 0.0003(5) 0.0014(5)
C1B 0.0142(5) 0.0197(5) 0.0169(5) -0.0009(4) 0.0021(4) 0.0016(4)
C2B 0.0207(6) 0.0226(6) 0.0198(6) 0.0020(4) -0.0007(4) -0.0024(4)
C3B 0.0248(6) 0.0291(6) 0.0256(6) -0.0020(5) -0.0024(5) -0.0079(5)
C4B 0.0182(6) 0.0408(7) 0.0226(6) -0.0058(5) -0.0037(5) 0.0009(5)
C5B 0.0242(6) 0.0331(7) 0.0202(6) -0.0023(5) -0.0028(5) 0.0112(5)
C6B 0.0218(6) 0.0220(6) 0.0202(6) -0.0011(4) 0.0012(4) 0.0056(4)
C7B 0.0133(5) 0.0197(5) 0.0181(5) -0.0017(4) 0.0035(4) 0.0008(4)
O8B 0.0183(4) 0.0174(4) 0.0280(5) -0.0033(3) 0.0008(3) 0.0006(3)
O9B 0.0179(4) 0.0197(4) 0.0223(4) -0.0001(3) -0.0035(3) 0.0010(3)
O10B 0.0412(6) 0.0204(5) 0.0319(5) 0.0065(4) -0.0144(4) -0.0070(4)

loop_
_atom_type_symbol
_atom_type_description
_atom_type_scat_dispersion_real
_atom_type_scat_dispersion_imag
_atom_type_scat_source
C C 0.0033 0.0016 'International Tables Vol C Tables 4.2.6.8 and 6.1.1.4'
H H 0.0000 0.0000 'International Tables Vol C Tables 4.2.6.8 and 6.1.1.4'
N N 0.0061 0.0033 'International Tables Vol C Tables 4.2.6.8 and 6.1.1.4'
O O 0.0106 0.0060 'International Tables Vol C Tables 4.2.6.8 and 6.1.1.4'

loop_
_geom_angle_atom_site_label_1
_geom_angle_atom_site_label_2
_geom_angle_atom_site_label_3
_geom_angle
_geom_angle_site_symmetry_1
_geom_angle_site_symmetry_3
_geom_angle_publ_flag
C1A N1A C3A 108.64(10) . . ?
C1A N1A H1A 124.1(12) . . ?
C3A N1A H1A 127.2(12) . . ?
C1A N2A C2A 108.58(10) . . ?
C1A N2A H2A 127.3(12) . . ?
C2A N2A H2A 124.1(12) . . ?
N1A C1A N2A 108.53(11) . . ?
N1A C1A H1AA 125.7 . . ?
N2A C1A H1AA 125.7 . . ?
C3A C2A N2A 107.21(11) . . ?
C3A C2A H2AA 126.4 . . ?
N2A C2A H2AA 126.4 . . ?
C2A C3A N1A 107.04(11) . . ?
C2A C3A H3AA 126.5 . . ?
N1A C3A H3AA 126.5 . . ?
C6B C1B C2B 118.33(11) . . ?
C6B C1B C7B 120.81(10) . . ?
C2B C1B C7B 120.85(10) . . ?
O10B C2B C3B 117.80(11) . . ?
O10B C2B C1B 121.95(11) . . ?
C3B C2B C1B 120.25(11) . . ?
C4B C3B C2B 120.13(12) . . ?
C4B C3B H3B 119.9 . . ?
C2B C3B H3B 119.9 . . ?
C3B C4B C5B 120.62(12) . . ?
C3B C4B H4B 119.7 . . ?
C5B C4B H4B 119.7 . . ?
C6B C5B C4B 119.39(12) . . ?
C6B C5B H5B 120.3 . . ?
C4B C5B H5B 120.3 . . ?
C5B C6B C1B 121.25(12) . . ?
C5B C6B H6B 119.4 . . ?
C1B C6B H6B 119.4 . . ?
O8B C7B O9B 122.75(11) . . ?
O8B C7B C1B 120.17(10) . . ?
O9B C7B C1B 117.07(10) . . ?
C2B O10B H10B 102.3(12) . . ?

loop_
_geom_bond_atom_site_label_1
_geom_bond_atom_site_label_2
_geom_bond_distance
_geom_bond_site_symmetry_2
_geom_bond_publ_flag
N1A C1A 1.3240(15) . ?
N1A C3A 1.3712(16) . ?
N1A H1A 0.93(2) . ?
N2A C1A 1.3292(16) . ?
N2A C2A 1.3670(17) . ?
N2A H2A 0.95(2) . ?
C1A H1AA 0.9500 . ?
C2A C3A 1.3474(19) . ?
C2A H2AA 0.9500 . ?
C3A H3AA 0.9500 . ?
C1B C6B 1.4008(16) . ?
C1B C2B 1.4039(16) . ?
C1B C7B 1.4985(16) . ?
C2B O10B 1.3508(15) . ?
C2B C3B 1.3949(17) . ?
C3B C4B 1.3777(19) . ?
C3B H3B 0.9500 . ?
C4B C5B 1.3903(19) . ?
C4B H4B 0.9500 . ?
C5B C6B 1.3848(18) . ?
C5B H5B 0.9500 . ?
C6B H6B 0.9500 . ?
C7B O8B 1.2489(14) . ?
C7B O9B 1.2810(14) . ?
O10B H10B 0.98(2) . ?

loop_
_geom_hbond_atom_site_label_D
_geom_hbond_atom_site_label_H
_geom_hbond_atom_site_label_A
_geom_hbond_distance_DH
_geom_hbond_distance_HA
_geom_hbond_distance_DA
_geom_hbond_angle_DHA
_geom_hbond_site_symmetry_A
_geom_hbond_publ_flag
N2A H2A O8B 0.95(2) 1.74(2) 2.6779(13) 165.7(18) 4_566 yes
N1A H1A O9B 0.93(2) 1.77(2) 2.6904(13) 174.6(18) . yes
O10B H10B O9B 0.98(2) 1.61(2) 2.5300(12) 155.3(19) . yes

loop_
_geom_torsion_atom_site_label_1
_geom_torsion_atom_site_label_2
_geom_torsion_atom_site_label_3
_geom_torsion_atom_site_label_4
_geom_torsion
_geom_torsion_site_symmetry_1
_geom_torsion_site_symmetry_2
_geom_torsion_site_symmetry_3
_geom_torsion_site_symmetry_4
_geom_torsion_publ_flag
C3A N1A C1A N2A 0.07(14) . . . . ?
C2A N2A C1A N1A -0.16(14) . . . . ?
C1A N2A C2A C3A 0.18(15) . . . . ?
N2A C2A C3A N1A -0.13(14) . . . . ?
C1A N1A C3A C2A 0.04(14) . . . . ?
C6B C1B C2B O10B 178.98(11) . . . . ?
C7B C1B C2B O10B -0.57(18) . . . . ?
C6B C1B C2B C3B -1.63(17) . . . . ?
C7B C1B C2B C3B 178.82(11) . . . . ?
O10B C2B C3B C4B 179.87(12) . . . . ?
C1B C2B C3B C4B 0.46(19) . . . . ?
C2B C3B C4B C5B 0.8(2) . . . . ?
C3B C4B C5B C6B -0.94(19) . . . . ?
C4B C5B C6B C1B -0.28(18) . . . . ?
C2B C1B C6B C5B 1.54(17) . . . . ?
C7B C1B C6B C5B -178.90(11) . . . . ?
C6B C1B C7B O8B 5.46(16) . . . . ?
C2B C1B C7B O8B -175.00(11) . . . . ?
C6B C1B C7B O9B -173.44(10) . . . . ?
C2B C1B C7B O9B 6.10(16) . . . . ?
